data_9011952
loop_
_publ_author_name
'Giacovazzo, C.'
'Scordari, F.'
'Todisco, A.'
'Menchetti, S.'

_publ_section_title
;
 Crystal structure model for metavoltine from Sierra Gorda
;
_journal_name_full 'Tschermaks Mineralogische und Petrographische Mitteilungen'
_journal_page_first 155
_journal_page_last 166
_journal_volume 23
_journal_year 1976
_chemical_compound_source 'Sierra Gorda, Chile'
_chemical_formula_sum 'Cu0.3 Fe6.6 H36 K2 Na6 O68 S12 Zn0.1'
_chemical_name_mineral Metavoltine
_space_group_IT_number 143
_symmetry_space_group_name_Hall 'P 3'
_symmetry_space_group_name_H-M 'P 3'
_cell_angle_alpha 90
_cell_angle_beta 90
_cell_angle_gamma 120
_cell_formula_units_Z 1
_cell_length_a 9.575
_cell_length_b 9.575
_cell_length_c 18.17
_cell_volume 1442.657
_database_code_amcsd 0015661
_exptl_crystal_density_diffrn 2.439
_cod_original_formula_sum 'K2 Na6 Fe6.6 Cu.3 Zn.1 S12 O68 H36'
_cod_database_code 9011952

loop_
_space_group_symop_operation_xyz
x,y,z
-y,x-y,z
-x+y,-x,z

loop_
_atom_site_label
_atom_site_fract_x
_atom_site_fract_y
_atom_site_fract_z
_atom_site_occupancy
_atom_site_U_iso_or_equiv
_atom_site_type_symbol
_atom_site_attached_hydrogens
K1 0.66667 0.33333 0.27500 1.00000 0.05193 K 0
K2 0.00000 0.00000 0.81900 1.00000 -0.00127 K 0
Na1 0.00000 0.00000 0.02900 1.00000 0.01267 Na 0
Na2 0.66667 0.33333 0.05800 1.00000 0.00329 Na 0
Na3 0.16000 0.23000 0.51000 1.00000 0.04053 Na 0
Na4 0.33333 0.66667 0.54400 1.00000 0.10639 Na 0
Fe2+3 0.33333 0.66667 0.03200 0.60000 0.00127 Fe 0
Cu3 0.33333 0.66667 0.03200 0.30000 0.00127 Cu 0
Zn3 0.33333 0.66667 0.03200 0.10000 0.00127 Zn 0
Fe3+1 0.16500 0.21200 0.26600 1.00000 0.00633 Fe 0
Fe3+2 0.48800 0.10200 0.80200 1.00000 0.01646 Fe 0
S1 0.32000 0.08400 0.15400 1.00000 0.00633 S 0
S2 0.31200 0.06900 0.38000 1.00000 0.00887 S 0
S3 0.33000 0.26200 0.69500 1.00000 0.01520 S 0
S4 0.37300 0.27900 0.92800 1.00000 -0.00127 S 0
O1 0.00000 0.00000 0.24200 1.00000 0.10005 O 0
O2 0.05000 0.31000 0.21300 1.00000 -0.03420 O 0
O3 0.07800 0.24700 0.36200 1.00000 -0.02406 O 0
Wat4 0.33900 0.44700 0.26600 1.00000 0.02026 O 2
O5 0.26000 0.19000 0.17600 1.00000 0.01646 O 0
O6 0.32400 0.19300 0.33200 1.00000 -0.00887 O 0
O7 0.20100 0.22600 0.93700 1.00000 -0.03926 O 0
O8 0.24900 0.00200 0.08000 1.00000 0.03420 O 0
O9 0.49500 0.17200 0.15000 1.00000 0.01267 O 0
O10 0.31000 0.11000 0.46100 1.00000 0.02913 O 0
O11 0.45000 0.04500 0.36400 1.00000 0.00507 O 0
O12 0.45000 0.32000 0.99900 1.00000 -0.01013 O 0
Wat13 0.16200 0.48300 0.97000 1.00000 0.00633 O 2
Wat14 0.35200 0.50800 0.10000 1.00000 0.03420 O 2
O15 0.17000 0.24000 0.69200 1.00000 0.05573 O 0
O16 0.33400 0.13400 0.74200 1.00000 0.00887 O 0
O17 0.38500 0.14200 0.89000 1.00000 0.04179 O 0
O18 0.38300 0.25400 0.62000 1.00000 0.05446 O 0
O19 0.43500 0.41000 0.87600 1.00000 0.04686 O 0
O20 0.43600 0.41300 0.73000 1.00000 0.01773 O 0
Wat21 0.56000 0.69000 0.80000 1.00000 -0.00253 O 2
O22 0.66667 0.33333 0.80500 1.00000 0.00253 O 0
Wat23 0.32300 0.47000 0.59100 1.00000 ? O 2
Wat24 0.09700 0.41400 0.46000 1.00000 0.09879 O 2

loop_
_cod_changelog_entry_id
_cod_changelog_entry_author
_cod_changelog_entry_date
_cod_changelog_entry_text
1
;cod-tools version 3.8.0
Id: cif_guess_AMCSD_atom_types 9574 2023-05-10 09:00:05Z saulius
;
2023-05-10T18:53:42+03:00
;Derived atom types and hydrogen counts
from atom names that follow the AMCSD naming convention
(Wat == water, O-H == hydroxyl).
;

loop_
_cod_related_entry_id
_cod_related_entry_database
_cod_related_entry_code
1 AMCSD 0015661
